data_9005040
loop_
_publ_author_name
'Orlandi, P.'
'Pasero, M.'
'Vezzalini, G.'

_publ_section_title
;
 Calcio-ancylite-(Nd), a new REE-carbonate from Baveno, Italy
;
_journal_name_full 'European Journal of Mineralogy'
_journal_page_first 413
_journal_page_last 418
_journal_paper_doi 10.1127/ejm/2/3/0413
_journal_volume 2
_journal_year 1990
_chemical_compound_source 'Baveno, Italy'
_chemical_formula_sum
;C4 Ca1.263 Ce0.626 Dy0.068 Gd0.273 La0.137 Nd0.879 O16 Pr0.147 Sm0.324
 Tm0.029 Y0.254
;
_chemical_name_mineral Calcioancylite-(Nd)
_symmetry_space_group_name_H-M 'P m 1 1'
_cell_angle_alpha 90.04
_cell_angle_beta 90
_cell_angle_gamma 90
_cell_formula_units_Z 1
_cell_length_a 4.976
_cell_length_b 8.468
_cell_length_c 7.212
_cell_volume 303.890
_database_code_amcsd 0006385
_exptl_crystal_density_diffrn 4.038
_cod_original_formula_sum 'Nd.879 Ce.626 Sm.324 Gd.273 Y.254 Pr.147 La.137 Dy.068 Tm.029 Ca1.263 C4 O16'
_cod_database_code 9005040

loop_
_space_group_symop_operation_xyz
x,y,z
1/2-x,y,z

loop_
_atom_site_label
_atom_site_fract_x
_atom_site_fract_y
_atom_site_fract_z
_atom_site_occupancy
_atom_site_U_iso_or_equiv
_atom_site_type_symbol
_atom_site_attached_hydrogens
NdM1 0.25000 0.33990 0.35240 0.22500 0.01320 Nd 0
CeM1 0.25000 0.33990 0.35240 0.16000 0.01320 Ce 0
SmM1 0.25000 0.33990 0.35240 0.08300 0.01320 Sm 0
GdM1 0.25000 0.33990 0.35240 0.07000 0.01320 Gd 0
YM1 0.25000 0.33990 0.35240 0.06500 0.01320 Y 0
PrM1 0.25000 0.33990 0.35240 0.03700 0.01320 Pr 0
LaM1 0.25000 0.33990 0.35240 0.03500 0.01320 La 0
DyM1 0.25000 0.33990 0.35240 0.01700 0.01320 Dy 0
TmM1 0.25000 0.33990 0.35240 0.00700 0.01320 Tm 0
CaM1 0.25000 0.33990 0.35240 0.30000 0.01320 Ca 0
NdM2 0.25000 0.16770 0.85170 0.13000 0.01490 Nd 0
CeM2 0.25000 0.16770 0.85170 0.09200 0.01490 Ce 0
SmM2 0.25000 0.16770 0.85170 0.04800 0.01490 Sm 0
GdM2 0.25000 0.16770 0.85170 0.04000 0.01490 Gd 0
YM2 0.25000 0.16770 0.85170 0.03700 0.01490 Y 0
PrM2 0.25000 0.16770 0.85170 0.02200 0.01490 Pr 0
LaM2 0.25000 0.16770 0.85170 0.02000 0.01490 La 0
DyM2 0.25000 0.16770 0.85170 0.01000 0.01490 Dy 0
TmM2 0.25000 0.16770 0.85170 0.00400 0.01490 Tm 0
CaM2 0.25000 0.16770 0.85170 0.59600 0.01490 Ca 0
NdM3 0.75000 0.66090 0.64480 0.20300 0.01020 Nd 0
CeM3 0.75000 0.66090 0.64480 0.14500 0.01020 Ce 0
SmM3 0.75000 0.66090 0.64480 0.07500 0.01020 Sm 0
GdM3 0.75000 0.66090 0.64480 0.06300 0.01020 Gd 0
YM3 0.75000 0.66090 0.64480 0.05900 0.01020 Y 0
PrM3 0.75000 0.66090 0.64480 0.03400 0.01020 Pr 0
LaM3 0.75000 0.66090 0.64480 0.03200 0.01020 La 0
DyM3 0.75000 0.66090 0.64480 0.01600 0.01020 Dy 0
TmM3 0.75000 0.66090 0.64480 0.00700 0.01020 Tm 0
CaM3 0.75000 0.66090 0.64480 0.36700 0.01020 Ca 0
NdM4 0.75000 0.84400 0.14450 0.32100 0.00820 Nd 0
CeM4 0.75000 0.84400 0.14450 0.22900 0.00820 Ce 0
SmM4 0.75000 0.84400 0.14450 0.11800 0.00820 Sm 0
GdM4 0.75000 0.84400 0.14450 0.10000 0.00820 Gd 0
YM4 0.75000 0.84400 0.14450 0.09300 0.00820 Y 0
PrM4 0.75000 0.84400 0.14450 0.05400 0.00820 Pr 0
LaM4 0.75000 0.84400 0.14450 0.05000 0.00820 La 0
DyM4 0.75000 0.84400 0.14450 0.02500 0.00820 Dy 0
TmM4 0.75000 0.84400 0.14450 0.01100 0.00820 Tm 0
C1 0.75000 0.19100 0.17700 1.00000 0.01700 C 0
C2 0.75000 0.31200 0.69900 1.00000 0.01700 C 0
C3 0.25000 0.81700 0.80500 1.00000 0.00700 C 0
C4 0.25000 0.68700 0.31400 1.00000 0.01100 C 0
O11 0.75000 0.32500 0.27200 1.00000 0.01200 O 0
O12 0.75000 0.19400 0.79000 1.00000 0.00800 O 0
O13 0.25000 0.69500 0.70500 1.00000 0.03300 O 0
O14 0.25000 0.83100 0.24100 1.00000 0.02800 O 0
O21 0.52900 0.12500 0.14300 1.00000 0.01500 O 0
O22 0.52000 0.38300 0.64900 1.00000 0.01800 O 0
O23 0.48000 0.88500 0.84700 1.00000 0.02300 O 0
O24 0.47300 0.62200 0.35300 1.00000 0.02100 O 0
O31 0.25000 0.41200 0.03600 1.00000 0.02300 O 0
O32 0.25000 0.08200 0.52600 1.00000 0.01600 O 0
O33 0.75000 0.59000 0.98100 1.00000 0.02000 O 0
O34 0.75000 0.89900 0.46300 1.00000 0.01500 O 0

loop_
_cod_changelog_entry_id
_cod_changelog_entry_author
_cod_changelog_entry_date
_cod_changelog_entry_text
1
;cod-tools version 3.8.0
Id: cif_guess_AMCSD_atom_types 9581 2023-05-17 12:35:41Z saulius
;
2023-05-23T09:19:18+03:00
;Derived atom types and hydrogen counts
from atom names that follow the AMCSD naming convention
(Wat == water, O-H == hydroxyl).
;

loop_
_cod_related_entry_id
_cod_related_entry_database
_cod_related_entry_code
1 AMCSD 0006385
